data_4120879
loop_
_publ_author_name
'Yingdong Lv'
'Christos E. Kefalidis'
'Jiliang Zhou'
'Laurent Maron'
'Xuebing Leng'
'Yaofeng Chen'

_publ_section_title
;
 Versatile Reactivity of a Four-Coordinate Scandium Phosphinidene Complex:
 Reduction, Addition, and CO Activation Reactions
;
_journal_name_full 'Journal of the American Chemical Society'
_journal_page_first 14784
_journal_page_last 14796
_journal_paper_doi 10.1021/ja406413d
_journal_volume 135
_journal_year 2013
_chemical_formula_sum 'C66 H102 N6 P2 Sc2'
_chemical_formula_weight 1131.40
_chemical_name_systematic
; 
 ? 
;
_space_group_IT_number 14
_symmetry_cell_setting monoclinic
_symmetry_space_group_name_Hall '-P 2ybc'
_symmetry_space_group_name_H-M 'P 1 21/c 1'
_atom_sites_solution_hydrogens geom
_atom_sites_solution_primary direct
_atom_sites_solution_secondary difmap
_audit_creation_method SHELXL-97
_cell_angle_alpha 90.00
_cell_angle_beta 102.933(3)
_cell_angle_gamma 90.00
_cell_formula_units_Z 4
_cell_length_a 19.255(3)
_cell_length_b 14.983(2)
_cell_length_c 23.719(4)
_cell_measurement_reflns_used 4973
_cell_measurement_temperature 133(2)
_cell_measurement_theta_max 27.12
_cell_measurement_theta_min 2.27
_cell_volume 6669.3(18)
_computing_cell_refinement 'Bruker SAINT'
_computing_data_collection 'Bruker APEX2'
_computing_data_reduction 'Bruker SAINT'
_computing_molecular_graphics 'Bruker SHELXTL'
_computing_publication_material 'Bruker SHELXTL'
_computing_structure_refinement 'SHELXL-97 (Sheldrick, 1997)'
_computing_structure_solution 'SHELXS-97 (Sheldrick, 1990)'
_diffrn_ambient_temperature 133(2)
_diffrn_measured_fraction_theta_full 0.996
_diffrn_measured_fraction_theta_max 0.996
_diffrn_measurement_device_type 'Bruker APEX-II CCD'
_diffrn_measurement_method '\f and \w scans'
_diffrn_radiation_monochromator graphite
_diffrn_radiation_source 'fine-focus sealed tube'
_diffrn_radiation_type MoK\a
_diffrn_radiation_wavelength 0.71073
_diffrn_reflns_av_R_equivalents 0.0758
_diffrn_reflns_av_sigmaI/netI 0.0780
_diffrn_reflns_limit_h_max 23
_diffrn_reflns_limit_h_min -20
_diffrn_reflns_limit_k_max 18
_diffrn_reflns_limit_k_min -18
_diffrn_reflns_limit_l_max 28
_diffrn_reflns_limit_l_min -29
_diffrn_reflns_number 44268
_diffrn_reflns_theta_full 26.00
_diffrn_reflns_theta_max 26.00
_diffrn_reflns_theta_min 1.62
_diffrn_standards_number 0
_exptl_absorpt_coefficient_mu 0.293
_exptl_absorpt_correction_T_max 0.9438
_exptl_absorpt_correction_T_min 0.9304
_exptl_absorpt_correction_type multi-scan
_exptl_absorpt_process_details sadabs
_exptl_crystal_colour red
_exptl_crystal_density_diffrn 1.127
_exptl_crystal_description block
_exptl_crystal_F_000 2448
_exptl_crystal_size_max 0.25
_exptl_crystal_size_mid 0.24
_exptl_crystal_size_min 0.20
_refine_diff_density_max 0.829
_refine_diff_density_min -0.749
_refine_diff_density_rms 0.089
_refine_ls_extinction_method none
_refine_ls_goodness_of_fit_ref 0.885
_refine_ls_hydrogen_treatment constr
_refine_ls_matrix_type full
_refine_ls_number_parameters 709
_refine_ls_number_reflns 13057
_refine_ls_number_restraints 0
_refine_ls_restrained_S_all 0.885
_refine_ls_R_factor_all 0.1037
_refine_ls_R_factor_gt 0.0597
_refine_ls_shift/su_max 0.001
_refine_ls_shift/su_mean 0.000
_refine_ls_structure_factor_coef Fsqd
_refine_ls_weighting_details 'calc w=1/[\s^2^(Fo^2^)+(0.1745P)^2^+0.0000P] where P=(Fo^2^+2Fc^2^)/3'
_refine_ls_weighting_scheme calc
_refine_ls_wR_factor_gt 0.1700
_refine_ls_wR_factor_ref 0.2216
_reflns_number_gt 8608
_reflns_number_total 13057
_reflns_threshold_expression >2sigma(I)
_cod_data_source_file ja406413d_1.cif
_cod_data_source_block mo_dm11311_0m
_cod_original_cell_volume 6669.4(18)
_cod_database_code 4120879

loop_
_symmetry_equiv_pos_as_xyz
'x, y, z'
'-x, y+1/2, -z+1/2'
'-x, -y, -z'
'x, -y-1/2, z-1/2'

loop_
_atom_site_label
_atom_site_type_symbol
_atom_site_fract_x
_atom_site_fract_y
_atom_site_fract_z
_atom_site_U_iso_or_equiv
_atom_site_adp_type
_atom_site_occupancy
_atom_site_symmetry_multiplicity
_atom_site_calc_flag
_atom_site_refinement_flags
Sc1 Sc 0.57226(3) 0.01730(4) 0.56366(3) 0.01648(17) Uani 1 1 d .
Sc2 Sc 0.93841(3) 0.90746(4) 0.48276(3) 0.01673(17) Uani 1 1 d .
P1 P 0.47667(5) 0.11218(6) 0.50106(4) 0.0207(2) Uani 1 1 d .
P2 P 1.00367(5) 1.00869(6) 0.42701(4) 0.0224(2) Uani 1 1 d .
N1 N 0.61455(15) -0.00990(18) 0.65219(11) 0.0190(6) Uani 1 1 d .
N2 N 0.67002(15) 0.08203(18) 0.56197(12) 0.0204(6) Uani 1 1 d .
N3 N 0.68256(16) 0.32975(18) 0.54608(12) 0.0230(7) Uani 1 1 d .
N4 N 0.92150(15) 0.76951(18) 0.49073(12) 0.0196(6) Uani 1 1 d .
N5 N 0.82874(15) 0.91888(18) 0.44269(12) 0.0193(6) Uani 1 1 d .
N6 N 0.76922(17) 0.9649(2) 0.28435(13) 0.0295(7) Uani 1 1 d .
C1 C 0.6973(2) -0.1254(3) 0.70377(16) 0.0332(9) Uani 1 1 d .
H1A H 0.6930 -0.1000 0.7409 0.050 Uiso 1 1 calc R
H1B H 0.7467 -0.1436 0.7061 0.050 Uiso 1 1 calc R
H1C H 0.6659 -0.1774 0.6947 0.050 Uiso 1 1 calc R
C2 C 0.67595(19) -0.0559(2) 0.65671(14) 0.0230(8) Uani 1 1 d .
C3 C 0.72195(19) -0.0426(2) 0.61953(15) 0.0229(8) Uani 1 1 d .
H3 H 0.7553 -0.0891 0.6189 0.027 Uiso 1 1 calc R
C4 C 0.72567(18) 0.0303(2) 0.58299(14) 0.0199(7) Uani 1 1 d .
C5 C 0.79788(19) 0.0470(3) 0.56970(17) 0.0298(9) Uani 1 1 d .
H5A H 0.7919 0.0601 0.5284 0.045 Uiso 1 1 calc R
H5B H 0.8278 -0.0062 0.5796 0.045 Uiso 1 1 calc R
H5C H 0.8207 0.0979 0.5925 0.045 Uiso 1 1 calc R
C6 C 0.67908(19) 0.1659(2) 0.53309(15) 0.0227(8) Uani 1 1 d .
H6A H 0.6502 0.1645 0.4929 0.027 Uiso 1 1 calc R
H6B H 0.7297 0.1730 0.5314 0.027 Uiso 1 1 calc R
C7 C 0.65622(19) 0.2457(2) 0.56517(15) 0.0228(8) Uani 1 1 d .
H7A H 0.6036 0.2476 0.5579 0.027 Uiso 1 1 calc R
H7B H 0.6751 0.2383 0.6073 0.027 Uiso 1 1 calc R
C8 C 0.6240(2) 0.3910(2) 0.51826(16) 0.0300(9) Uani 1 1 d .
H8 H 0.6471 0.4448 0.5053 0.036 Uiso 1 1 calc R
C9 C 0.5796(2) 0.3475(3) 0.46387(18) 0.0424(11) Uani 1 1 d .
H9A H 0.6109 0.3290 0.4386 0.064 Uiso 1 1 calc R
H9B H 0.5444 0.3904 0.4434 0.064 Uiso 1 1 calc R
H9C H 0.5550 0.2951 0.4747 0.064 Uiso 1 1 calc R
C10 C 0.5772(2) 0.4244(3) 0.55770(19) 0.0402(11) Uani 1 1 d .
H10A H 0.5503 0.3743 0.5687 0.060 Uiso 1 1 calc R
H10B H 0.5440 0.4695 0.5373 0.060 Uiso 1 1 calc R
H10C H 0.6072 0.4509 0.5925 0.060 Uiso 1 1 calc R
C11 C 0.7373(2) 0.3713(2) 0.59227(16) 0.0261(8) Uani 1 1 d .
H11 H 0.7164 0.3822 0.6266 0.031 Uiso 1 1 calc R
C12 C 0.7631(2) 0.4597(3) 0.57291(18) 0.0355(10) Uani 1 1 d .
H12A H 0.7751 0.4521 0.5351 0.053 Uiso 1 1 calc R
H12B H 0.8055 0.4794 0.6013 0.053 Uiso 1 1 calc R
H12C H 0.7255 0.5046 0.5698 0.053 Uiso 1 1 calc R
C13 C 0.8014(2) 0.3090(3) 0.61002(18) 0.0346(9) Uani 1 1 d .
H13A H 0.7860 0.2528 0.6245 0.052 Uiso 1 1 calc R
H13B H 0.8374 0.3373 0.6405 0.052 Uiso 1 1 calc R
H13C H 0.8217 0.2969 0.5764 0.052 Uiso 1 1 calc R
C14 C 0.58702(19) -0.0009(2) 0.70332(14) 0.0213(7) Uani 1 1 d .
C15 C 0.5285(2) -0.0524(2) 0.71070(15) 0.0240(8) Uani 1 1 d .
C16 C 0.5033(2) -0.0397(3) 0.76088(16) 0.0333(9) Uani 1 1 d .
H16 H 0.4639 -0.0738 0.7666 0.040 Uiso 1 1 calc R
C17 C 0.5344(2) 0.0210(3) 0.80211(16) 0.0359(10) Uani 1 1 d .
H17 H 0.5169 0.0277 0.8363 0.043 Uiso 1 1 calc R
C18 C 0.5911(2) 0.0727(3) 0.79431(16) 0.0343(9) Uani 1 1 d .
H18 H 0.6118 0.1150 0.8230 0.041 Uiso 1 1 calc R
C19 C 0.6181(2) 0.0634(2) 0.74483(15) 0.0253(8) Uani 1 1 d .
C20 C 0.6794(2) 0.1226(3) 0.73616(17) 0.0320(9) Uani 1 1 d .
H20 H 0.6853 0.1131 0.6958 0.038 Uiso 1 1 calc R
C21 C 0.7489(3) 0.0971(4) 0.7769(3) 0.0620(15) Uani 1 1 d .
H21A H 0.7872 0.1356 0.7699 0.093 Uiso 1 1 calc R
H21B H 0.7601 0.0347 0.7703 0.093 Uiso 1 1 calc R
H21C H 0.7444 0.1044 0.8170 0.093 Uiso 1 1 calc R
C22 C 0.6650(2) 0.2219(3) 0.7429(2) 0.0426(11) Uani 1 1 d .
H22A H 0.6623 0.2340 0.7830 0.064 Uiso 1 1 calc R
H22B H 0.6198 0.2382 0.7168 0.064 Uiso 1 1 calc R
H22C H 0.7037 0.2570 0.7333 0.064 Uiso 1 1 calc R
C23 C 0.4932(2) -0.1213(2) 0.66656(16) 0.0299(9) Uani 1 1 d .
H23 H 0.5173 -0.1186 0.6333 0.036 Uiso 1 1 calc R
C24 C 0.4142(2) -0.1020(3) 0.64280(19) 0.0426(11) Uani 1 1 d .
H24A H 0.3892 -0.1027 0.6746 0.064 Uiso 1 1 calc R
H24B H 0.3938 -0.1477 0.6143 0.064 Uiso 1 1 calc R
H24C H 0.4088 -0.0432 0.6243 0.064 Uiso 1 1 calc R
C25 C 0.5031(3) -0.2160(3) 0.6913(2) 0.0424(11) Uani 1 1 d .
H25A H 0.5540 -0.2280 0.7057 0.064 Uiso 1 1 calc R
H25B H 0.4831 -0.2590 0.6608 0.064 Uiso 1 1 calc R
H25C H 0.4784 -0.2215 0.7231 0.064 Uiso 1 1 calc R
C26 C 0.43915(18) 0.2087(2) 0.53080(14) 0.0187(7) Uani 1 1 d .
C27 C 0.39770(19) 0.2726(2) 0.49414(16) 0.0242(8) Uani 1 1 d .
C28 C 0.3730(2) 0.3473(2) 0.51863(19) 0.0360(10) Uani 1 1 d .
H28 H 0.3454 0.3905 0.4940 0.043 Uiso 1 1 calc R
C29 C 0.3874(2) 0.3604(3) 0.57729(19) 0.0373(10) Uani 1 1 d .
H29 H 0.3703 0.4122 0.5928 0.045 Uiso 1 1 calc R
C30 C 0.4268(2) 0.2982(3) 0.61367(17) 0.0323(9) Uani 1 1 d .
H30 H 0.4361 0.3067 0.6544 0.039 Uiso 1 1 calc R
C31 C 0.45323(19) 0.2226(2) 0.59100(16) 0.0241(8) Uani 1 1 d .
C32 C 0.4958(2) 0.1558(2) 0.63161(15) 0.0283(8) Uani 1 1 d .
H32A H 0.5450 0.1552 0.6267 0.042 Uiso 1 1 calc R
H32B H 0.4748 0.0964 0.6231 0.042 Uiso 1 1 calc R
H32C H 0.4954 0.1721 0.6716 0.042 Uiso 1 1 calc R
C33 C 0.3802(2) 0.2618(3) 0.42978(17) 0.0352(10) Uani 1 1 d .
H33A H 0.3548 0.3149 0.4118 0.053 Uiso 1 1 calc R
H33B H 0.3501 0.2091 0.4192 0.053 Uiso 1 1 calc R
H33C H 0.4244 0.2546 0.4162 0.053 Uiso 1 1 calc R
C34 C 0.8708(2) 0.6753(2) 0.55765(18) 0.0362(10) Uani 1 1 d .
H34A H 0.8693 0.6213 0.5342 0.054 Uiso 1 1 calc R
H34B H 0.8295 0.6763 0.5754 0.054 Uiso 1 1 calc R
H34C H 0.9147 0.6757 0.5880 0.054 Uiso 1 1 calc R
C35 C 0.8691(2) 0.7567(2) 0.51960(15) 0.0230(8) Uani 1 1 d .
C36 C 0.81234(19) 0.8155(2) 0.51628(14) 0.0217(7) Uani 1 1 d .
H36 H 0.7871 0.8107 0.5463 0.026 Uiso 1 1 calc R
C37 C 0.78745(18) 0.8815(2) 0.47366(15) 0.0212(7) Uani 1 1 d .
C38 C 0.70876(19) 0.9044(3) 0.46444(16) 0.0277(8) Uani 1 1 d .
H38A H 0.7022 0.9687 0.4578 0.042 Uiso 1 1 calc R
H38B H 0.6916 0.8874 0.4988 0.042 Uiso 1 1 calc R
H38C H 0.6818 0.8718 0.4308 0.042 Uiso 1 1 calc R
C39 C 0.7973(2) 0.9718(2) 0.39100(15) 0.0240(8) Uani 1 1 d .
H39A H 0.8173 1.0329 0.3952 0.029 Uiso 1 1 calc R
H39B H 0.7451 0.9761 0.3869 0.029 Uiso 1 1 calc R
C40 C 0.8133(2) 0.9280(3) 0.33740(15) 0.0300(9) Uani 1 1 d .
H40A H 0.8642 0.9369 0.3372 0.036 Uiso 1 1 calc R
H40B H 0.8047 0.8630 0.3387 0.036 Uiso 1 1 calc R
C41 C 0.7167(2) 0.8995(3) 0.25366(17) 0.0362(10) Uani 1 1 d .
H41 H 0.7428 0.8461 0.2437 0.043 Uiso 1 1 calc R
C42 C 0.6719(2) 0.9388(3) 0.19814(18) 0.0456(11) Uani 1 1 d .
H42A H 0.6514 0.9958 0.2067 0.068 Uiso 1 1 calc R
H42B H 0.6334 0.8973 0.1815 0.068 Uiso 1 1 calc R
H42C H 0.7020 0.9487 0.1704 0.068 Uiso 1 1 calc R
C43 C 0.6678(3) 0.8704(3) 0.29199(19) 0.0497(12) Uani 1 1 d .
H43A H 0.6960 0.8419 0.3269 0.074 Uiso 1 1 calc R
H43B H 0.6327 0.8279 0.2710 0.074 Uiso 1 1 calc R
H43C H 0.6431 0.9226 0.3029 0.074 Uiso 1 1 calc R
C44 C 0.8113(2) 1.0122(3) 0.24854(18) 0.0437(11) Uani 1 1 d .
H44 H 0.7763 1.0364 0.2143 0.052 Uiso 1 1 calc R
C45 C 0.8483(3) 1.0921(4) 0.2813(2) 0.0607(16) Uani 1 1 d .
H45A H 0.8131 1.1298 0.2940 0.091 Uiso 1 1 calc R
H45B H 0.8720 1.1267 0.2560 0.091 Uiso 1 1 calc R
H45C H 0.8838 1.0716 0.3151 0.091 Uiso 1 1 calc R
C46 C 0.8625(3) 0.9529(5) 0.2247(2) 0.0705(18) Uani 1 1 d .
H46A H 0.8956 0.9237 0.2569 0.106 Uiso 1 1 calc R
H46B H 0.8894 0.9894 0.2028 0.106 Uiso 1 1 calc R
H46C H 0.8354 0.9074 0.1993 0.106 Uiso 1 1 calc R
C47 C 0.9597(2) 0.6934(2) 0.47646(15) 0.0228(8) Uani 1 1 d .
C48 C 0.9256(2) 0.6392(2) 0.42995(16) 0.0281(8) Uani 1 1 d .
C49 C 0.9646(2) 0.5709(2) 0.41218(18) 0.0331(9) Uani 1 1 d .
H49 H 0.9427 0.5345 0.3804 0.040 Uiso 1 1 calc R
C50 C 1.0346(2) 0.5548(2) 0.43990(18) 0.0345(9) Uani 1 1 d .
H50 H 1.0602 0.5074 0.4274 0.041 Uiso 1 1 calc R
C51 C 1.0670(2) 0.6076(2) 0.48548(18) 0.0322(9) Uani 1 1 d .
H51 H 1.1152 0.5962 0.5041 0.039 Uiso 1 1 calc R
C52 C 1.0307(2) 0.6780(2) 0.50524(15) 0.0239(8) Uani 1 1 d .
C53 C 1.0686(2) 0.7346(2) 0.55609(17) 0.0303(9) Uani 1 1 d .
H53 H 1.0359 0.7844 0.5609 0.036 Uiso 1 1 calc R
C54 C 1.0841(3) 0.6798(3) 0.61233(18) 0.0458(11) Uani 1 1 d .
H54A H 1.0395 0.6544 0.6186 0.069 Uiso 1 1 calc R
H54B H 1.1052 0.7186 0.6449 0.069 Uiso 1 1 calc R
H54C H 1.1173 0.6314 0.6093 0.069 Uiso 1 1 calc R
C55 C 1.1374(2) 0.7759(3) 0.5467(2) 0.0454(11) Uani 1 1 d .
H55A H 1.1694 0.7285 0.5395 0.068 Uiso 1 1 calc R
H55B H 1.1605 0.8095 0.5813 0.068 Uiso 1 1 calc R
H55C H 1.1266 0.8162 0.5133 0.068 Uiso 1 1 calc R
C56 C 0.8491(2) 0.6556(3) 0.39743(18) 0.0367(10) Uani 1 1 d .
H56 H 0.8326 0.7123 0.4123 0.044 Uiso 1 1 calc R
C57 C 0.8429(2) 0.6664(3) 0.33297(19) 0.0475(12) Uani 1 1 d .
H57A H 0.8780 0.7102 0.3263 0.071 Uiso 1 1 calc R
H57B H 0.7949 0.6870 0.3147 0.071 Uiso 1 1 calc R
H57C H 0.8519 0.6089 0.3162 0.071 Uiso 1 1 calc R
C58 C 0.7998(3) 0.5802(4) 0.4086(3) 0.0629(15) Uani 1 1 d .
H58A H 0.8150 0.5237 0.3944 0.094 Uiso 1 1 calc R
H58B H 0.7507 0.5933 0.3882 0.094 Uiso 1 1 calc R
H58C H 0.8023 0.5755 0.4502 0.094 Uiso 1 1 calc R
C59 C 1.02961(18) 0.9788(2) 0.36039(14) 0.0216(7) Uani 1 1 d .
C60 C 1.0307(2) 0.8885(3) 0.34314(16) 0.0291(9) Uani 1 1 d .
C61 C 1.0497(2) 0.8671(3) 0.29136(19) 0.0431(11) Uani 1 1 d .
H61 H 1.0514 0.8064 0.2803 0.052 Uiso 1 1 calc R
C62 C 1.0661(3) 0.9332(4) 0.2560(2) 0.0533(13) Uani 1 1 d .
H62 H 1.0781 0.9181 0.2205 0.064 Uiso 1 1 calc R
C63 C 1.0649(3) 1.0210(3) 0.27247(18) 0.0464(12) Uani 1 1 d .
H63 H 1.0762 1.0662 0.2479 0.056 Uiso 1 1 calc R
C64 C 1.0477(2) 1.0453(3) 0.32395(15) 0.0303(9) Uani 1 1 d .
C65 C 1.0480(3) 1.1433(3) 0.33961(18) 0.0422(11) Uani 1 1 d .
H65A H 1.0594 1.1790 0.3083 0.063 Uiso 1 1 calc R
H65B H 1.0838 1.1539 0.3754 0.063 Uiso 1 1 calc R
H65C H 1.0009 1.1603 0.3453 0.063 Uiso 1 1 calc R
C66 C 1.0118(2) 0.8152(3) 0.37995(18) 0.0400(10) Uani 1 1 d .
H66A H 1.0199 0.7573 0.3633 0.060 Uiso 1 1 calc R
H66B H 0.9615 0.8205 0.3815 0.060 Uiso 1 1 calc R
H66C H 1.0416 0.8199 0.4192 0.060 Uiso 1 1 calc R

loop_
_atom_site_aniso_label
_atom_site_aniso_U_11
_atom_site_aniso_U_22
_atom_site_aniso_U_33
_atom_site_aniso_U_23
_atom_site_aniso_U_13
_atom_site_aniso_U_12
Sc1 0.0130(3) 0.0165(3) 0.0173(3) 0.0001(2) -0.0023(2) 0.0002(2)
Sc2 0.0143(3) 0.0160(3) 0.0184(3) -0.0006(2) 0.0005(3) -0.0015(2)
P1 0.0160(5) 0.0168(4) 0.0254(5) -0.0027(3) -0.0036(4) 0.0025(3)
P2 0.0201(5) 0.0281(5) 0.0186(4) -0.0027(4) 0.0032(4) -0.0075(4)
N1 0.0151(15) 0.0219(14) 0.0181(13) 0.0015(11) -0.0003(11) 0.0025(12)
N2 0.0147(15) 0.0205(14) 0.0242(15) -0.0024(11) 0.0004(12) -0.0001(12)
N3 0.0208(16) 0.0158(14) 0.0294(15) 0.0020(12) -0.0007(13) -0.0015(12)
N4 0.0166(15) 0.0177(14) 0.0237(15) -0.0025(11) 0.0031(12) 0.0020(12)
N5 0.0147(15) 0.0204(14) 0.0218(14) -0.0011(11) 0.0022(12) 0.0008(11)
N6 0.0225(18) 0.0391(18) 0.0226(15) 0.0024(13) -0.0041(13) -0.0001(14)
C1 0.033(2) 0.035(2) 0.029(2) 0.0063(16) 0.0018(17) 0.0154(18)
C2 0.0225(19) 0.0203(17) 0.0224(17) -0.0028(14) -0.0028(15) 0.0030(14)
C3 0.0195(19) 0.0193(17) 0.0273(18) -0.0045(14) -0.0003(15) 0.0067(14)
C4 0.0127(17) 0.0220(17) 0.0230(17) -0.0095(13) -0.0004(14) 0.0013(13)
C5 0.0133(18) 0.033(2) 0.043(2) -0.0073(17) 0.0068(16) -0.0041(16)
C6 0.0204(19) 0.0207(17) 0.0267(18) 0.0015(14) 0.0049(15) -0.0001(14)
C7 0.0193(19) 0.0199(17) 0.0277(18) 0.0000(14) 0.0023(15) -0.0032(14)
C8 0.026(2) 0.028(2) 0.032(2) 0.0044(16) -0.0016(17) -0.0010(16)
C9 0.040(3) 0.038(2) 0.040(2) 0.0062(19) -0.010(2) 0.000(2)
C10 0.027(2) 0.031(2) 0.058(3) -0.0027(19) -0.002(2) 0.0064(17)
C11 0.022(2) 0.0204(18) 0.033(2) -0.0027(15) 0.0010(16) -0.0039(15)
C12 0.031(2) 0.028(2) 0.044(2) -0.0020(17) 0.0014(19) -0.0081(17)
C13 0.024(2) 0.029(2) 0.045(2) -0.0055(17) -0.0033(18) -0.0017(17)
C14 0.0193(19) 0.0250(18) 0.0165(16) 0.0024(13) -0.0028(14) 0.0085(14)
C15 0.023(2) 0.0234(18) 0.0238(18) 0.0065(14) 0.0013(15) 0.0030(15)
C16 0.034(2) 0.035(2) 0.031(2) 0.0078(17) 0.0083(18) 0.0031(18)
C17 0.045(3) 0.041(2) 0.0232(19) 0.0034(17) 0.0116(18) 0.010(2)
C18 0.037(2) 0.037(2) 0.0252(19) -0.0032(17) -0.0003(17) 0.0072(19)
C19 0.022(2) 0.0274(19) 0.0214(17) 0.0024(14) -0.0053(15) 0.0063(15)
C20 0.026(2) 0.037(2) 0.032(2) -0.0115(17) 0.0038(17) -0.0022(17)
C21 0.031(3) 0.066(3) 0.079(4) -0.008(3) -0.009(3) 0.001(2)
C22 0.037(3) 0.040(2) 0.048(3) -0.0100(19) 0.005(2) -0.010(2)
C23 0.033(2) 0.030(2) 0.0272(19) 0.0020(15) 0.0085(17) -0.0071(17)
C24 0.038(3) 0.041(2) 0.043(2) 0.0037(19) -0.004(2) -0.006(2)
C25 0.046(3) 0.029(2) 0.052(3) 0.0025(19) 0.009(2) -0.0032(19)
C26 0.0127(17) 0.0173(16) 0.0244(17) 0.0026(13) 0.0008(14) -0.0025(13)
C27 0.0176(18) 0.0163(16) 0.035(2) 0.0010(14) -0.0028(15) 0.0009(14)
C28 0.026(2) 0.0198(19) 0.056(3) 0.0020(17) -0.0040(19) 0.0055(16)
C29 0.026(2) 0.026(2) 0.058(3) -0.0118(18) 0.005(2) 0.0087(17)
C30 0.025(2) 0.036(2) 0.036(2) -0.0123(17) 0.0063(17) -0.0024(17)
C31 0.0170(18) 0.0212(17) 0.0322(19) -0.0015(14) 0.0017(15) -0.0006(14)
C32 0.026(2) 0.031(2) 0.0242(18) -0.0009(15) -0.0027(16) -0.0006(16)
C33 0.037(2) 0.024(2) 0.037(2) 0.0092(16) -0.0070(18) 0.0038(17)
C34 0.041(3) 0.026(2) 0.045(2) 0.0037(17) 0.017(2) -0.0006(18)
C35 0.024(2) 0.0180(17) 0.0263(18) -0.0032(14) 0.0046(15) -0.0036(14)
C36 0.0200(19) 0.0245(18) 0.0221(17) -0.0017(14) 0.0078(14) -0.0018(15)
C37 0.0153(18) 0.0214(17) 0.0262(18) -0.0059(14) 0.0030(14) -0.0009(14)
C38 0.0130(18) 0.038(2) 0.031(2) -0.0058(16) 0.0018(15) -0.0013(16)
C39 0.0211(19) 0.0227(18) 0.0261(18) 0.0020(14) 0.0007(15) 0.0013(15)
C40 0.023(2) 0.036(2) 0.0283(19) 0.0030(16) 0.0005(16) 0.0072(17)
C41 0.039(3) 0.038(2) 0.029(2) -0.0091(17) 0.0030(18) 0.0010(19)
C42 0.031(2) 0.070(3) 0.031(2) -0.007(2) -0.0041(18) -0.006(2)
C43 0.048(3) 0.060(3) 0.037(2) -0.008(2) 0.002(2) -0.028(2)
C44 0.029(2) 0.072(3) 0.027(2) 0.014(2) -0.0007(18) -0.002(2)
C45 0.044(3) 0.082(4) 0.046(3) 0.027(3) -0.012(2) -0.024(3)
C46 0.034(3) 0.142(6) 0.035(3) 0.012(3) 0.007(2) 0.017(3)
C47 0.024(2) 0.0189(17) 0.0266(18) 0.0014(14) 0.0076(15) -0.0008(14)
C48 0.025(2) 0.0219(18) 0.037(2) -0.0023(15) 0.0079(17) -0.0005(15)
C49 0.035(2) 0.0203(19) 0.046(2) -0.0109(16) 0.0116(19) -0.0025(16)
C50 0.033(2) 0.0207(19) 0.053(3) -0.0014(17) 0.015(2) 0.0076(17)
C51 0.025(2) 0.027(2) 0.045(2) 0.0048(17) 0.0081(18) 0.0063(16)
C52 0.024(2) 0.0196(17) 0.0280(18) 0.0042(14) 0.0064(15) -0.0003(15)
C53 0.023(2) 0.0263(19) 0.039(2) 0.0052(16) 0.0010(17) 0.0015(16)
C54 0.047(3) 0.046(3) 0.038(2) 0.007(2) -0.005(2) 0.002(2)
C55 0.034(3) 0.045(3) 0.054(3) 0.001(2) 0.003(2) -0.012(2)
C56 0.028(2) 0.036(2) 0.042(2) -0.0198(18) -0.0002(18) 0.0043(18)
C57 0.035(3) 0.055(3) 0.045(3) -0.022(2) -0.007(2) 0.004(2)
C58 0.026(3) 0.088(4) 0.075(4) -0.013(3) 0.013(3) -0.016(3)
C59 0.0108(17) 0.036(2) 0.0161(16) -0.0004(14) -0.0009(13) -0.0026(15)
C60 0.0171(19) 0.038(2) 0.0282(19) -0.0082(16) -0.0030(15) 0.0007(16)
C61 0.031(2) 0.055(3) 0.042(2) -0.020(2) 0.004(2) 0.006(2)
C62 0.040(3) 0.089(4) 0.035(2) -0.019(3) 0.016(2) -0.002(3)
C63 0.042(3) 0.072(3) 0.027(2) 0.003(2) 0.012(2) -0.011(2)
C64 0.022(2) 0.044(2) 0.0229(18) 0.0006(16) 0.0020(16) -0.0058(17)
C65 0.047(3) 0.042(2) 0.037(2) 0.0113(19) 0.007(2) -0.014(2)
C66 0.036(3) 0.029(2) 0.047(2) -0.0005(18) -0.007(2) 0.0022(18)

loop_
_atom_type_symbol
_atom_type_description
_atom_type_scat_dispersion_real
_atom_type_scat_dispersion_imag
_atom_type_scat_source
C C 0.0033 0.0016 'International Tables Vol C Tables 4.2.6.8 and 6.1.1.4'
H H 0.0000 0.0000 'International Tables Vol C Tables 4.2.6.8 and 6.1.1.4'
N N 0.0061 0.0033 'International Tables Vol C Tables 4.2.6.8 and 6.1.1.4'
P P 0.1023 0.0942 'International Tables Vol C Tables 4.2.6.8 and 6.1.1.4'
Sc Sc 0.2519 0.3716 'International Tables Vol C Tables 4.2.6.8 and 6.1.1.4'

loop_
_geom_angle_atom_site_label_1
_geom_angle_atom_site_label_2
_geom_angle_atom_site_label_3
_geom_angle
_geom_angle_site_symmetry_1
_geom_angle_site_symmetry_3
N1 Sc1 N2 87.75(11) . .
N1 Sc1 P1 117.68(8) . 3_656
N2 Sc1 P1 123.45(8) . 3_656
N1 Sc1 P1 139.41(8) . .
N2 Sc1 P1 105.30(8) . .
P1 Sc1 P1 87.21(3) 3_656 .
N1 Sc1 C2 26.85(10) . .
N2 Sc1 C2 73.73(11) . .
P1 Sc1 C2 106.10(7) 3_656 .
P1 Sc1 C2 164.83(8) . .
N1 Sc1 Sc1 147.71(8) . 3_656
N2 Sc1 Sc1 124.23(8) . 3_656
P1 Sc1 Sc1 43.67(2) 3_656 3_656
P1 Sc1 Sc1 43.54(2) . 3_656
C2 Sc1 Sc1 149.15(7) . 3_656
N4 Sc2 N5 87.76(11) . .
N4 Sc2 P2 117.47(8) . 3_776
N5 Sc2 P2 123.25(8) . 3_776
N4 Sc2 P2 137.84(9) . .
N5 Sc2 P2 106.22(8) . .
P2 Sc2 P2 88.16(4) 3_776 .
N4 Sc2 C35 26.54(10) . .
N5 Sc2 C35 73.41(11) . .
P2 Sc2 C35 106.43(8) 3_776 .
P2 Sc2 C35 162.99(8) . .
N4 Sc2 Sc2 146.85(8) . 3_776
N5 Sc2 Sc2 125.15(8) . 3_776
P2 Sc2 Sc2 44.16(3) 3_776 3_776
P2 Sc2 Sc2 43.99(2) . 3_776
C35 Sc2 Sc2 149.67(8) . 3_776
C26 P1 Sc1 135.86(11) . 3_656
C26 P1 Sc1 121.15(11) . .
Sc1 P1 Sc1 92.79(3) 3_656 .
C59 P2 Sc2 134.99(12) . 3_776
C59 P2 Sc2 125.00(12) . .
Sc2 P2 Sc2 91.84(4) 3_776 .
C2 N1 C14 117.6(3) . .
C2 N1 Sc1 108.2(2) . .
C14 N1 Sc1 133.5(2) . .
C4 N2 C6 120.5(3) . .
C4 N2 Sc1 111.8(2) . .
C6 N2 Sc1 126.9(2) . .
C7 N3 C11 111.8(3) . .
C7 N3 C8 112.7(3) . .
C11 N3 C8 114.4(3) . .
C35 N4 C47 119.0(3) . .
C35 N4 Sc2 109.4(2) . .
C47 N4 Sc2 131.2(2) . .
C37 N5 C39 120.4(3) . .
C37 N5 Sc2 112.3(2) . .
C39 N5 Sc2 126.8(2) . .
C40 N6 C41 112.0(3) . .
C40 N6 C44 112.8(3) . .
C41 N6 C44 115.9(3) . .
C2 C1 H1A 109.5 . .
C2 C1 H1B 109.5 . .
H1A C1 H1B 109.5 . .
C2 C1 H1C 109.5 . .
H1A C1 H1C 109.5 . .
H1B C1 H1C 109.5 . .
N1 C2 C3 122.9(3) . .
N1 C2 C1 119.8(3) . .
C3 C2 C1 117.3(3) . .
N1 C2 Sc1 44.95(15) . .
C3 C2 Sc1 83.6(2) . .
C1 C2 Sc1 149.9(3) . .
C2 C3 C4 128.9(3) . .
C2 C3 H3 115.6 . .
C4 C3 H3 115.6 . .
N2 C4 C3 122.5(3) . .
N2 C4 C5 121.8(3) . .
C3 C4 C5 115.6(3) . .
C4 C5 H5A 109.5 . .
C4 C5 H5B 109.5 . .
H5A C5 H5B 109.5 . .
C4 C5 H5C 109.5 . .
H5A C5 H5C 109.5 . .
H5B C5 H5C 109.5 . .
N2 C6 C7 111.1(3) . .
N2 C6 H6A 109.4 . .
C7 C6 H6A 109.4 . .
N2 C6 H6B 109.4 . .
C7 C6 H6B 109.4 . .
H6A C6 H6B 108.0 . .
N3 C7 C6 111.0(3) . .
N3 C7 H7A 109.4 . .
C6 C7 H7A 109.4 . .
N3 C7 H7B 109.4 . .
C6 C7 H7B 109.4 . .
H7A C7 H7B 108.0 . .
N3 C8 C10 115.1(3) . .
N3 C8 C9 109.7(3) . .
C10 C8 C9 111.3(4) . .
N3 C8 H8 106.8 . .
C10 C8 H8 106.8 . .
C9 C8 H8 106.8 . .
C8 C9 H9A 109.5 . .
C8 C9 H9B 109.5 . .
H9A C9 H9B 109.5 . .
C8 C9 H9C 109.5 . .
H9A C9 H9C 109.5 . .
H9B C9 H9C 109.5 . .
C8 C10 H10A 109.5 . .
C8 C10 H10B 109.5 . .
H10A C10 H10B 109.5 . .
C8 C10 H10C 109.5 . .
H10A C10 H10C 109.5 . .
H10B C10 H10C 109.5 . .
N3 C11 C12 111.7(3) . .
N3 C11 C13 110.2(3) . .
C12 C11 C13 108.5(3) . .
N3 C11 H11 108.8 . .
C12 C11 H11 108.8 . .
C13 C11 H11 108.8 . .
C11 C12 H12A 109.5 . .
C11 C12 H12B 109.5 . .
H12A C12 H12B 109.5 . .
C11 C12 H12C 109.5 . .
H12A C12 H12C 109.5 . .
H12B C12 H12C 109.5 . .
C11 C13 H13A 109.5 . .
C11 C13 H13B 109.5 . .
H13A C13 H13B 109.5 . .
C11 C13 H13C 109.5 . .
H13A C13 H13C 109.5 . .
H13B C13 H13C 109.5 . .
C15 C14 C19 120.9(3) . .
C15 C14 N1 120.7(3) . .
C19 C14 N1 118.4(3) . .
C16 C15 C14 118.1(3) . .
C16 C15 C23 119.6(3) . .
C14 C15 C23 122.3(3) . .
C17 C16 C15 121.3(4) . .
C17 C16 H16 119.3 . .
C15 C16 H16 119.3 . .
C16 C17 C18 120.4(4) . .
C16 C17 H17 119.8 . .
C18 C17 H17 119.8 . .
C17 C18 C19 120.7(4) . .
C17 C18 H18 119.6 . .
C19 C18 H18 119.6 . .
C18 C19 C14 118.5(4) . .
C18 C19 C20 120.0(3) . .
C14 C19 C20 121.5(3) . .
C21 C20 C22 109.5(4) . .
C21 C20 C19 111.5(4) . .
C22 C20 C19 112.8(3) . .
C21 C20 H20 107.6 . .
C22 C20 H20 107.6 . .
C19 C20 H20 107.6 . .
C20 C21 H21A 109.5 . .
C20 C21 H21B 109.5 . .
H21A C21 H21B 109.5 . .
C20 C21 H21C 109.5 . .
H21A C21 H21C 109.5 . .
H21B C21 H21C 109.5 . .
C20 C22 H22A 109.5 . .
C20 C22 H22B 109.5 . .
H22A C22 H22B 109.5 . .
C20 C22 H22C 109.5 . .
H22A C22 H22C 109.5 . .
H22B C22 H22C 109.5 . .
C15 C23 C24 112.4(3) . .
C15 C23 C25 111.6(3) . .
C24 C23 C25 110.2(3) . .
C15 C23 H23 107.5 . .
C24 C23 H23 107.5 . .
C25 C23 H23 107.5 . .
C23 C24 H24A 109.5 . .
C23 C24 H24B 109.5 . .
H24A C24 H24B 109.5 . .
C23 C24 H24C 109.5 . .
H24A C24 H24C 109.5 . .
H24B C24 H24C 109.5 . .
C23 C25 H25A 109.5 . .
C23 C25 H25B 109.5 . .
H25A C25 H25B 109.5 . .
C23 C25 H25C 109.5 . .
H25A C25 H25C 109.5 . .
H25B C25 H25C 109.5 . .
C31 C26 C27 118.6(3) . .
C31 C26 P1 120.3(2) . .
C27 C26 P1 121.1(3) . .
C28 C27 C26 119.1(3) . .
C28 C27 C33 119.5(3) . .
C26 C27 C33 121.5(3) . .
C29 C28 C27 121.8(4) . .
C29 C28 H28 119.1 . .
C27 C28 H28 119.1 . .
C28 C29 C30 119.9(4) . .
C28 C29 H29 120.1 . .
C30 C29 H29 120.1 . .
C29 C30 C31 120.3(4) . .
C29 C30 H30 119.9 . .
C31 C30 H30 119.9 . .
C30 C31 C26 120.4(3) . .
C30 C31 C32 119.2(3) . .
C26 C31 C32 120.5(3) . .
C31 C32 H32A 109.5 . .
C31 C32 H32B 109.5 . .
H32A C32 H32B 109.5 . .
C31 C32 H32C 109.5 . .
H32A C32 H32C 109.5 . .
H32B C32 H32C 109.5 . .
C27 C33 H33A 109.5 . .
C27 C33 H33B 109.5 . .
H33A C33 H33B 109.5 . .
C27 C33 H33C 109.5 . .
H33A C33 H33C 109.5 . .
H33B C33 H33C 109.5 . .
C35 C34 H34A 109.5 . .
C35 C34 H34B 109.5 . .
H34A C34 H34B 109.5 . .
C35 C34 H34C 109.5 . .
H34A C34 H34C 109.5 . .
H34B C34 H34C 109.5 . .
N4 C35 C36 123.1(3) . .
N4 C35 C34 119.8(3) . .
C36 C35 C34 117.1(3) . .
N4 C35 Sc2 44.08(16) . .
C36 C35 Sc2 84.1(2) . .
C34 C35 Sc2 150.5(3) . .
C35 C36 C37 128.1(3) . .
C35 C36 H36 116.0 . .
C37 C36 H36 116.0 . .
N5 C37 C36 122.8(3) . .
N5 C37 C38 121.9(3) . .
C36 C37 C38 115.2(3) . .
C37 C38 H38A 109.5 . .
C37 C38 H38B 109.5 . .
H38A C38 H38B 109.5 . .
C37 C38 H38C 109.5 . .
H38A C38 H38C 109.5 . .
H38B C38 H38C 109.5 . .
N5 C39 C40 110.0(3) . .
N5 C39 H39A 109.7 . .
C40 C39 H39A 109.7 . .
N5 C39 H39B 109.7 . .
C40 C39 H39B 109.7 . .
H39A C39 H39B 108.2 . .
N6 C40 C39 111.6(3) . .
N6 C40 H40A 109.3 . .
C39 C40 H40A 109.3 . .
N6 C40 H40B 109.3 . .
C39 C40 H40B 109.3 . .
H40A C40 H40B 108.0 . .
N6 C41 C43 110.1(3) . .
N6 C41 C42 111.3(3) . .
C43 C41 C42 108.8(4) . .
N6 C41 H41 108.8 . .
C43 C41 H41 108.8 . .
C42 C41 H41 108.8 . .
C41 C42 H42A 109.5 . .
C41 C42 H42B 109.5 . .
H42A C42 H42B 109.5 . .
C41 C42 H42C 109.5 . .
H42A C42 H42C 109.5 . .
H42B C42 H42C 109.5 . .
C41 C43 H43A 109.5 . .
C41 C43 H43B 109.5 . .
H43A C43 H43B 109.5 . .
C41 C43 H43C 109.5 . .
H43A C43 H43C 109.5 . .
H43B C43 H43C 109.5 . .
N6 C44 C45 109.8(4) . .
N6 C44 C46 114.6(4) . .
C45 C44 C46 112.4(4) . .
N6 C44 H44 106.5 . .
C45 C44 H44 106.5 . .
C46 C44 H44 106.5 . .
C44 C45 H45A 109.5 . .
C44 C45 H45B 109.5 . .
H45A C45 H45B 109.5 . .
C44 C45 H45C 109.5 . .
H45A C45 H45C 109.5 . .
H45B C45 H45C 109.5 . .
C44 C46 H46A 109.5 . .
C44 C46 H46B 109.5 . .
H46A C46 H46B 109.5 . .
C44 C46 H46C 109.5 . .
H46A C46 H46C 109.5 . .
H46B C46 H46C 109.5 . .
C52 C47 C48 121.2(3) . .
C52 C47 N4 120.7(3) . .
C48 C47 N4 117.9(3) . .
C49 C48 C47 118.3(4) . .
C49 C48 C56 119.5(3) . .
C47 C48 C56 122.2(3) . .
C50 C49 C48 121.3(4) . .
C50 C49 H49 119.4 . .
C48 C49 H49 119.4 . .
C51 C50 C49 119.8(4) . .
C51 C50 H50 120.1 . .
C49 C50 H50 120.1 . .
C50 C51 C52 121.6(4) . .
C50 C51 H51 119.2 . .
C52 C51 H51 119.2 . .
C51 C52 C47 117.7(3) . .
C51 C52 C53 119.8(3) . .
C47 C52 C53 122.5(3) . .
C52 C53 C55 113.0(3) . .
C52 C53 C54 110.9(3) . .
C55 C53 C54 109.8(3) . .
C52 C53 H53 107.7 . .
C55 C53 H53 107.7 . .
C54 C53 H53 107.7 . .
C53 C54 H54A 109.5 . .
C53 C54 H54B 109.5 . .
H54A C54 H54B 109.5 . .
C53 C54 H54C 109.5 . .
H54A C54 H54C 109.5 . .
H54B C54 H54C 109.5 . .
C53 C55 H55A 109.5 . .
C53 C55 H55B 109.5 . .
H55A C55 H55B 109.5 . .
C53 C55 H55C 109.5 . .
H55A C55 H55C 109.5 . .
H55B C55 H55C 109.5 . .
C57 C56 C48 112.2(4) . .
C57 C56 C58 109.9(4) . .
C48 C56 C58 111.1(4) . .
C57 C56 H56 107.8 . .
C48 C56 H56 107.8 . .
C58 C56 H56 107.8 . .
C56 C57 H57A 109.5 . .
C56 C57 H57B 109.5 . .
H57A C57 H57B 109.5 . .
C56 C57 H57C 109.5 . .
H57A C57 H57C 109.5 . .
H57B C57 H57C 109.5 . .
C56 C58 H58A 109.5 . .
C56 C58 H58B 109.5 . .
H58A C58 H58B 109.5 . .
C56 C58 H58C 109.5 . .
H58A C58 H58C 109.5 . .
H58B C58 H58C 109.5 . .
C64 C59 C60 118.4(3) . .
C64 C59 P2 120.8(3) . .
C60 C59 P2 120.8(3) . .
C61 C60 C59 119.8(4) . .
C61 C60 C66 119.4(4) . .
C59 C60 C66 120.7(3) . .
C62 C61 C60 120.7(4) . .
C62 C61 H61 119.6 . .
C60 C61 H61 119.6 . .
C63 C62 C61 119.7(4) . .
C63 C62 H62 120.2 . .
C61 C62 H62 120.2 . .
C62 C63 C64 121.7(4) . .
C62 C63 H63 119.2 . .
C64 C63 H63 119.2 . .
C63 C64 C59 119.6(4) . .
C63 C64 C65 118.9(4) . .
C59 C64 C65 121.5(3) . .
C64 C65 H65A 109.5 . .
C64 C65 H65B 109.5 . .
H65A C65 H65B 109.5 . .
C64 C65 H65C 109.5 . .
H65A C65 H65C 109.5 . .
H65B C65 H65C 109.5 . .
C60 C66 H66A 109.5 . .
C60 C66 H66B 109.5 . .
H66A C66 H66B 109.5 . .
C60 C66 H66C 109.5 . .
H66A C66 H66C 109.5 . .
H66B C66 H66C 109.5 . .

loop_
_geom_bond_atom_site_label_1
_geom_bond_atom_site_label_2
_geom_bond_distance
_geom_bond_site_symmetry_2
Sc1 N1 2.115(3) .
Sc1 N2 2.126(3) .
Sc1 P1 2.5219(10) 3_656
Sc1 P1 2.5278(10) .
Sc1 C2 2.844(3) .
Sc1 Sc1 3.6567(12) 3_656
Sc2 N4 2.108(3) .
Sc2 N5 2.120(3) .
Sc2 P2 2.5168(11) 3_776
Sc2 P2 2.5243(11) .
Sc2 C35 2.858(4) .
Sc2 Sc2 3.6214(13) 3_776
P1 C26 1.828(3) .
P1 Sc1 2.5220(10) 3_656
P2 C59 1.817(4) .
P2 Sc2 2.5167(11) 3_776
N1 C2 1.352(4) .
N1 C14 1.435(4) .
N2 C4 1.326(4) .
N2 C6 1.461(4) .
N3 C7 1.467(4) .
N3 C11 1.477(4) .
N3 C8 1.488(5) .
N4 C35 1.354(5) .
N4 C47 1.437(4) .
N5 C37 1.322(4) .
N5 C39 1.471(4) .
N6 C40 1.461(4) .
N6 C41 1.477(5) .
N6 C44 1.479(5) .
C1 C2 1.514(5) .
C1 H1A 0.9800 .
C1 H1B 0.9800 .
C1 H1C 0.9800 .
C2 C3 1.397(5) .
C3 C4 1.406(5) .
C3 H3 0.9500 .
C4 C5 1.514(5) .
C5 H5A 0.9800 .
C5 H5B 0.9800 .
C5 H5C 0.9800 .
C6 C7 1.533(5) .
C6 H6A 0.9900 .
C6 H6B 0.9900 .
C7 H7A 0.9900 .
C7 H7B 0.9900 .
C8 C10 1.522(6) .
C8 C9 1.526(5) .
C8 H8 1.0000 .
C9 H9A 0.9800 .
C9 H9B 0.9800 .
C9 H9C 0.9800 .
C10 H10A 0.9800 .
C10 H10B 0.9800 .
C10 H10C 0.9800 .
C11 C12 1.522(5) .
C11 C13 1.529(5) .
C11 H11 1.0000 .
C12 H12A 0.9800 .
C12 H12B 0.9800 .
C12 H12C 0.9800 .
C13 H13A 0.9800 .
C13 H13B 0.9800 .
C13 H13C 0.9800 .
C14 C15 1.409(5) .
C14 C19 1.410(5) .
C15 C16 1.395(5) .
C15 C23 1.519(5) .
C16 C17 1.371(6) .
C16 H16 0.9500 .
C17 C18 1.385(6) .
C17 H17 0.9500 .
C18 C19 1.393(5) .
C18 H18 0.9500 .
C19 C20 1.528(5) .
C20 C21 1.514(6) .
C20 C22 1.527(6) .
C20 H20 1.0000 .
C21 H21A 0.9800 .
C21 H21B 0.9800 .
C21 H21C 0.9800 .
C22 H22A 0.9800 .
C22 H22B 0.9800 .
C22 H22C 0.9800 .
C23 C24 1.528(6) .
C23 C25 1.529(5) .
C23 H23 1.0000 .
C24 H24A 0.9800 .
C24 H24B 0.9800 .
C24 H24C 0.9800 .
C25 H25A 0.9800 .
C25 H25B 0.9800 .
C25 H25C 0.9800 .
C26 C31 1.408(5) .
C26 C27 1.413(5) .
C27 C28 1.394(5) .
C27 C33 1.497(5) .
C28 C29 1.370(6) .
C28 H28 0.9500 .
C29 C30 1.377(6) .
C29 H29 0.9500 .
C30 C31 1.397(5) .
C30 H30 0.9500 .
C31 C32 1.499(5) .
C32 H32A 0.9800 .
C32 H32B 0.9800 .
C32 H32C 0.9800 .
C33 H33A 0.9800 .
C33 H33B 0.9800 .
C33 H33C 0.9800 .
C34 C35 1.513(5) .
C34 H34A 0.9800 .
C34 H34B 0.9800 .
C34 H34C 0.9800 .
C35 C36 1.392(5) .
C36 C37 1.419(5) .
C36 H36 0.9500 .
C37 C38 1.521(5) .
C38 H38A 0.9800 .
C38 H38B 0.9800 .
C38 H38C 0.9800 .
C39 C40 1.523(5) .
C39 H39A 0.9900 .
C39 H39B 0.9900 .
C40 H40A 0.9900 .
C40 H40B 0.9900 .
C41 C43 1.512(6) .
C41 C42 1.522(6) .
C41 H41 1.0000 .
C42 H42A 0.9800 .
C42 H42B 0.9800 .
C42 H42C 0.9800 .
C43 H43A 0.9800 .
C43 H43B 0.9800 .
C43 H43C 0.9800 .
C44 C45 1.516(7) .
C44 C46 1.526(7) .
C44 H44 1.0000 .
C45 H45A 0.9800 .
C45 H45B 0.9800 .
C45 H45C 0.9800 .
C46 H46A 0.9800 .
C46 H46B 0.9800 .
C46 H46C 0.9800 .
C47 C52 1.404(5) .
C47 C48 1.408(5) .
C48 C49 1.390(5) .
C48 C56 1.521(5) .
C49 C50 1.382(6) .
C49 H49 0.9500 .
C50 C51 1.372(6) .
C50 H50 0.9500 .
C51 C52 1.403(5) .
C51 H51 0.9500 .
C52 C53 1.520(5) .
C53 C55 1.522(6) .
C53 C54 1.538(5) .
C53 H53 1.0000 .
C54 H54A 0.9800 .
C54 H54B 0.9800 .
C54 H54C 0.9800 .
C55 H55A 0.9800 .
C55 H55B 0.9800 .
C55 H55C 0.9800 .
C56 C57 1.515(6) .
C56 C58 1.536(7) .
C56 H56 1.0000 .
C57 H57A 0.9800 .
C57 H57B 0.9800 .
C57 H57C 0.9800 .
C58 H58A 0.9800 .
C58 H58B 0.9800 .
C58 H58C 0.9800 .
C59 C64 1.413(5) .
C59 C60 1.415(5) .
C60 C61 1.395(6) .
C60 C66 1.497(6) .
C61 C62 1.379(7) .
C61 H61 0.9500 .
C62 C63 1.373(7) .
C62 H62 0.9500 .
C63 C64 1.384(6) .
C63 H63 0.9500 .
C64 C65 1.513(6) .
C65 H65A 0.9800 .
C65 H65B 0.9800 .
C65 H65C 0.9800 .
C66 H66A 0.9800 .
C66 H66B 0.9800 .
C66 H66C 0.9800 .
